data_4319434
loop_
_publ_author_name
'Patrick C. McGowan'
'Thomas J. Podesta'
'Mark Thornton-Pett'

_publ_contact_author
;
   Patrick McGowan
   School of Chemistry 
   University of Leeds
   Leeds LS2 9JT
   UK
;
_publ_contact_author_email patrickm@chem.leeds.ac.uk
_publ_contact_author_fax '+44 (0)113 2336565'
_publ_contact_author_phone '+44 (0)113 2336404'
_publ_section_title
;
 N-Monofunctionalized 1,4,7-Triazacyclononane Macrocycles as Building
 Blocks in Inorganic Crystal Engineering
;
_journal_name_full 'Inorganic Chemistry'
_journal_page_first 1445
_journal_page_last 1453
_journal_paper_doi 10.1021/ic0006854
_journal_volume 40
_journal_year 2001
_chemical_formula_sum 'C8 H21 Mo N3 O5'
_chemical_formula_weight 335.22
_chemical_name_systematic
; 
 ? 
;
_space_group_IT_number 19
_symmetry_cell_setting orthorhombic
_symmetry_space_group_name_Hall 'P 2ac 2ab'
_symmetry_space_group_name_H-M 'P 21 21 21'
_atom_sites_solution_hydrogens geom
_atom_sites_solution_primary direct
_atom_sites_solution_secondary difmap
_audit_creation_method SHELXL-97
_cell_angle_alpha 90.00
_cell_angle_beta 90.00
_cell_angle_gamma 90.00
_cell_formula_units_Z 4
_cell_length_a 7.4714(2)
_cell_length_b 12.5388(3)
_cell_length_c 13.0858(3)
_cell_measurement_reflns_used 14463
_cell_measurement_temperature 150(2)
_cell_measurement_theta_max 27.5
_cell_measurement_theta_min 3.11
_cell_volume 1225.91(5)
_computing_cell_refinement 'DENZO-SMN (Otwinowski & Minor, 1996)'
_computing_data_collection 'COLLECT (Nonius, 1998)'
_computing_data_reduction 'DENZO-SMN (Otwinowski & Minor, 1996)'
_computing_molecular_graphics 'ORTEX (McArdle, 1995)'
_computing_publication_material 'local program'
_computing_structure_refinement 'SHELXL-97 (Sheldrick, 1997)'
_computing_structure_solution 'SHELXS-97 (Sheldrick, 1990)'
_diffrn_ambient_temperature 150(2)
_diffrn_measured_fraction_theta_full 0.972
_diffrn_measured_fraction_theta_max 0.972
_diffrn_measurement_device_type 'Nonius KappaCCD area detector diffractometer'
_diffrn_measurement_method
;
   Detector set at 30mm from sample with different 2theta offsets 
   2 degree phi and omega exposures at chi=+55\% and -55\%
;
_diffrn_radiation_monochromator graphite
_diffrn_radiation_source 'fine-focus sealed tube'
_diffrn_radiation_type MoK\a
_diffrn_radiation_wavelength 0.71073
_diffrn_reflns_av_R_equivalents 0.0567
_diffrn_reflns_av_sigmaI/netI 0.0335
_diffrn_reflns_limit_h_max 9
_diffrn_reflns_limit_h_min -9
_diffrn_reflns_limit_k_max 15
_diffrn_reflns_limit_k_min -15
_diffrn_reflns_limit_l_max 16
_diffrn_reflns_limit_l_min -16
_diffrn_reflns_number 14529
_diffrn_reflns_theta_full 26.00
_diffrn_reflns_theta_max 26.00
_diffrn_reflns_theta_min 3.11
_exptl_absorpt_coefficient_mu 1.085
_exptl_absorpt_correction_T_max 0.6769
_exptl_absorpt_correction_T_min 0.6022
_exptl_absorpt_correction_type empirical
_exptl_absorpt_process_details
;
 Using multiple and symmetry-related data measurements via the program SORTAV
 See R.H. Blessing, Acta Cryst (1995), A51, 33-38 
;
_exptl_crystal_colour colourless
_exptl_crystal_density_diffrn 1.816
_exptl_crystal_density_method 'not measured'
_exptl_crystal_description prism
_exptl_crystal_F_000 688
_exptl_crystal_size_max 0.52
_exptl_crystal_size_mid 0.45
_exptl_crystal_size_min 0.39
_refine_diff_density_max 0.375
_refine_diff_density_min -0.571
_refine_diff_density_rms 0.073
_refine_ls_abs_structure_details 'Flack H D (1983), Acta Cryst. A39, 876-881'
_refine_ls_abs_structure_Flack 0.00(4)
_refine_ls_extinction_coef 0.010(3)
_refine_ls_extinction_expression Fc^*^=kFc[1+0.001xFc^2^\l^3^/sin(2\q)]^-1/4^
_refine_ls_extinction_method SHELXL
_refine_ls_goodness_of_fit_ref 1.119
_refine_ls_hydrogen_treatment mixed
_refine_ls_matrix_type full
_refine_ls_number_parameters 164
_refine_ls_number_reflns 2353
_refine_ls_number_restraints 0
_refine_ls_restrained_S_all 1.119
_refine_ls_R_factor_all 0.0259
_refine_ls_R_factor_gt 0.0258
_refine_ls_shift/su_max 0.002
_refine_ls_shift/su_mean 0.000
_refine_ls_structure_factor_coef Fsqd
_refine_ls_weighting_details 'calc w=1/[\s^2^(Fo^2^)+(0.0399P)^2^+0.6115P] where P=(Fo^2^+2Fc^2^)/3'
_refine_ls_weighting_scheme calc
_refine_ls_wR_factor_gt 0.0700
_refine_ls_wR_factor_ref 0.0701
_reflns_number_gt 2345
_reflns_number_total 2353
_reflns_threshold_expression >2sigma(I)
_cod_data_source_file ic0006854_4.cif
_cod_data_source_block pm9
_cod_depositor_comments
;
The following automatic conversions were performed:

'_symmetry_cell_setting' value 'Orthorhombic' changed to
'orthorhombic' according to the built-in table from CIF Core
dictionary named 'cif_core.dic' version 2.4.1 from 2010-06-29.

Automatic conversion script
Id: cif_fix_values 1646 2011-03-28 12:23:43Z adriana 
;
_cod_database_code 4319434

loop_
_symmetry_equiv_pos_as_xyz
'x, y, z'
'x+1/2, -y+1/2, -z'
'-x, y+1/2, -z+1/2'
'-x+1/2, -y, z+1/2'

loop_
_atom_site_label
_atom_site_type_symbol
_atom_site_fract_x
_atom_site_fract_y
_atom_site_fract_z
_atom_site_U_iso_or_equiv
_atom_site_adp_type
_atom_site_occupancy
_atom_site_symmetry_multiplicity
_atom_site_calc_flag
_atom_site_refinement_flags
_atom_site_disorder_assembly
_atom_site_disorder_group
Mo1 Mo -0.00763(3) 0.226892(15) 0.630163(15) 0.01977(13) Uani 1 1 d . . .
O1 O 0.1951(3) 0.17100(16) 0.66823(17) 0.0271(5) Uani 1 1 d . . .
O2 O -0.1773(3) 0.15611(15) 0.69139(17) 0.0271(5) Uani 1 1 d . . .
O3 O -0.0280(3) 0.19764(15) 0.49966(15) 0.0269(4) Uani 1 1 d . . .
N1 N 0.0225(3) 0.33723(17) 0.77878(16) 0.0246(5) Uani 1 1 d . . .
C1 C -0.1259(4) 0.4164(2) 0.7887(2) 0.0281(7) Uani 1 1 d . . .
H1A H -0.0807 0.4883 0.7711 0.034 Uiso 1 1 calc R . .
H1B H -0.1678 0.4180 0.8605 0.034 Uiso 1 1 calc R . .
C2 C -0.2814(4) 0.3887(2) 0.7193(2) 0.0274(6) Uani 1 1 d . . .
H2A H -0.3471 0.3268 0.7477 0.033 Uiso 1 1 calc R . .
H2B H -0.3651 0.4498 0.7159 0.033 Uiso 1 1 calc R . .
N2 N -0.2165(3) 0.36296(17) 0.61565(19) 0.0227(5) Uani 1 1 d . . .
H2 H -0.3135 0.3345 0.5805 0.027 Uiso 1 1 calc R . .
C3 C -0.1570(4) 0.4572(2) 0.5567(2) 0.0298(7) Uani 1 1 d . . .
H3A H -0.1469 0.5194 0.6030 0.036 Uiso 1 1 calc R . .
H3B H -0.2471 0.4743 0.5037 0.036 Uiso 1 1 calc R . .
C4 C 0.0234(4) 0.4362(2) 0.5061(2) 0.0294(6) Uani 1 1 d . . .
H4A H 0.0067 0.3926 0.4438 0.035 Uiso 1 1 calc R . .
H4B H 0.0800 0.5045 0.4862 0.035 Uiso 1 1 calc R . .
N3 N 0.1395(3) 0.37858(18) 0.58017(19) 0.0240(5) Uani 1 1 d . . .
H3 H 0.2391 0.3560 0.5435 0.029 Uiso 1 1 calc R . .
C5 C 0.2082(4) 0.4474(2) 0.6629(2) 0.0285(6) Uani 1 1 d . . .
H5A H 0.1365 0.5137 0.6658 0.034 Uiso 1 1 calc R . .
H5B H 0.3337 0.4673 0.6479 0.034 Uiso 1 1 calc R . .
C6 C 0.1998(4) 0.3916(2) 0.7657(2) 0.0275(6) Uani 1 1 d . . .
H6A H 0.2972 0.3383 0.7704 0.033 Uiso 1 1 calc R . .
H6B H 0.2170 0.4444 0.8211 0.033 Uiso 1 1 calc R . .
C7 C 0.0245(5) 0.2633(3) 0.8682(2) 0.0346(7) Uani 1 1 d . . .
H7A H 0.1079 0.2041 0.8530 0.042 Uiso 1 1 calc R . .
H7B H -0.0965 0.2321 0.8758 0.042 Uiso 1 1 calc R . .
C8 C 0.0790(5) 0.3130(3) 0.9714(3) 0.0428(8) Uani 1 1 d . . .
H8A H 0.2061 0.3354 0.9696 0.051 Uiso 1 1 calc R . .
H8B H 0.0042 0.3763 0.9863 0.051 Uiso 1 1 calc R . .
O8 O 0.0532(5) 0.2345(3) 1.0458(2) 0.0607(8) Uani 1 1 d . . .
H8 H 0.0037 0.2616 1.0972 0.091 Uiso 1 1 calc R . .
O1W O 0.4931(4) 0.1413(2) 0.7861(2) 0.0360(6) Uani 1 1 d . . .
H1AW H 0.407(5) 0.151(3) 0.740(3) 0.027(9) Uiso 1 1 d . . .
H1BW H 0.553(6) 0.137(4) 0.766(3) 0.022(14) Uiso 1 1 d . . .

loop_
_atom_site_aniso_label
_atom_site_aniso_U_11
_atom_site_aniso_U_22
_atom_site_aniso_U_33
_atom_site_aniso_U_23
_atom_site_aniso_U_13
_atom_site_aniso_U_12
Mo1 0.01607(17) 0.01886(17) 0.02439(18) -0.00184(7) -0.00025(10) 0.00047(9)
O1 0.0205(10) 0.0246(10) 0.0361(12) -0.0012(10) -0.0032(8) 0.0014(8)
O2 0.0245(11) 0.0215(10) 0.0353(11) -0.0005(9) 0.0034(9) -0.0013(8)
O3 0.0212(10) 0.0284(9) 0.0312(10) -0.0077(8) -0.0004(9) 0.0022(8)
N1 0.0238(12) 0.0240(11) 0.0259(11) -0.0040(9) 0.0000(10) 0.0023(11)
C1 0.0282(16) 0.0270(14) 0.0291(14) -0.0061(12) -0.0009(13) 0.0059(12)
C2 0.0237(15) 0.0241(13) 0.0345(15) -0.0029(12) 0.0023(13) 0.0057(12)
N2 0.0184(11) 0.0227(10) 0.0272(12) -0.0012(10) -0.0026(10) -0.0001(9)
C3 0.0290(16) 0.0238(13) 0.0365(16) 0.0021(13) -0.0057(14) 0.0013(12)
C4 0.0322(17) 0.0275(13) 0.0285(13) 0.0061(11) -0.0003(14) -0.0018(14)
N3 0.0206(12) 0.0247(11) 0.0267(12) -0.0018(10) -0.0004(9) 0.0002(10)
C5 0.0237(15) 0.0257(13) 0.0360(16) -0.0012(12) -0.0022(12) -0.0039(12)
C6 0.0261(16) 0.0259(13) 0.0306(15) -0.0074(12) -0.0079(12) -0.0025(12)
C7 0.0370(17) 0.0350(17) 0.0319(17) 0.0010(12) -0.0005(14) -0.0001(14)
C8 0.046(2) 0.049(2) 0.0339(17) -0.0010(15) -0.0017(15) -0.0035(17)
O8 0.079(2) 0.0603(17) 0.0428(14) 0.0032(13) -0.0001(14) -0.0034(16)
O1W 0.0215(14) 0.0461(14) 0.0404(13) 0.0059(10) 0.0024(14) 0.0031(13)

loop_
_atom_type_symbol
_atom_type_description
_atom_type_scat_dispersion_real
_atom_type_scat_dispersion_imag
_atom_type_scat_source
C C 0.0033 0.0016 'International Tables Vol C Tables 4.2.6.8 and 6.1.1.4'
H H 0.0000 0.0000 'International Tables Vol C Tables 4.2.6.8 and 6.1.1.4'
N N 0.0061 0.0033 'International Tables Vol C Tables 4.2.6.8 and 6.1.1.4'
O O 0.0106 0.0060 'International Tables Vol C Tables 4.2.6.8 and 6.1.1.4'
Mo Mo -1.6832 0.6857 'International Tables Vol C Tables 4.2.6.8 and 6.1.1.4'

loop_
_geom_angle_atom_site_label_1
_geom_angle_atom_site_label_2
_geom_angle_atom_site_label_3
_geom_angle
_geom_angle_site_symmetry_1
_geom_angle_site_symmetry_3
_geom_angle_publ_flag
O1 Mo1 O2 107.22(10) . . ?
O1 Mo1 O3 105.67(10) . . ?
O2 Mo1 O3 106.14(10) . . ?
O1 Mo1 N3 89.92(9) . . ?
O2 Mo1 N3 154.52(9) . . ?
O3 Mo1 N3 86.41(9) . . ?
O1 Mo1 N2 154.73(8) . . ?
O2 Mo1 N2 85.59(9) . . ?
O3 Mo1 N2 90.89(9) . . ?
N3 Mo1 N2 71.88(9) . . ?
O1 Mo1 N1 85.32(9) . . ?
O2 Mo1 N1 89.39(9) . . ?
O3 Mo1 N1 156.79(8) . . ?
N3 Mo1 N1 73.00(8) . . ?
N2 Mo1 N1 72.85(8) . . ?
C7 N1 C1 110.6(2) . . ?
C7 N1 C6 111.3(2) . . ?
C1 N1 C6 111.3(2) . . ?
C7 N1 Mo1 106.17(16) . . ?
C1 N1 Mo1 112.59(17) . . ?
C6 N1 Mo1 104.65(16) . . ?
N1 C1 C2 111.4(2) . . ?
N2 C2 C1 110.4(2) . . ?
C2 N2 C3 113.7(2) . . ?
C2 N2 Mo1 107.86(17) . . ?
C3 N2 Mo1 115.37(18) . . ?
N2 C3 C4 110.7(2) . . ?
N3 C4 C3 108.4(2) . . ?
C5 N3 C4 113.4(2) . . ?
C5 N3 Mo1 116.23(18) . . ?
C4 N3 Mo1 108.01(17) . . ?
N3 C5 C6 111.5(2) . . ?
N1 C6 C5 110.3(2) . . ?
N1 C7 C8 116.0(3) . . ?
O8 C8 C7 106.7(3) . . ?
H1AW O1W H1BW 108(5) . . ?

loop_
_geom_bond_atom_site_label_1
_geom_bond_atom_site_label_2
_geom_bond_distance
_geom_bond_site_symmetry_2
_geom_bond_publ_flag
Mo1 O1 1.741(2) . ?
Mo1 O2 1.742(2) . ?
Mo1 O3 1.7533(19) . ?
Mo1 N3 2.292(2) . ?
Mo1 N2 2.320(2) . ?
Mo1 N1 2.397(2) . ?
N1 C7 1.493(4) . ?
N1 C1 1.494(4) . ?
N1 C6 1.499(4) . ?
C1 C2 1.514(4) . ?
C2 N2 1.477(4) . ?
N2 C3 1.479(4) . ?
C3 C4 1.525(5) . ?
C4 N3 1.488(4) . ?
N3 C5 1.477(4) . ?
C5 C6 1.517(4) . ?
C7 C8 1.542(4) . ?
C8 O8 1.398(5) . ?
O1W H1AW 0.89(4) . ?
O1W H1BW 0.52(4) . ?

loop_
_geom_hbond_atom_site_label_D
_geom_hbond_atom_site_label_H
_geom_hbond_atom_site_label_A
_geom_hbond_distance_DH
_geom_hbond_distance_HA
_geom_hbond_distance_DA
_geom_hbond_angle_DHA
_geom_hbond_site_symmetry_A
N2 H2 O3 0.93 1.96 2.876(3) 169.3 2_456
N3 H3 O3 0.93 1.95 2.859(3) 165.8 2_556
O8 H8 O1W 0.84 1.95 2.732(4) 153.7 2_457
O1W H1AW O1 0.89(4) 1.86(4) 2.735(4) 168(3) .
O1W H1BW O2 0.52(4) 2.25(4) 2.763(4) 167(7) 1_655
